data_4317941
loop_
_publ_author_name
'Raquel Garcia'
'\^Angela Domingos'
'Ant\'onio Paulo'
'Isabel Santos'
'Roger Alberto'

_publ_section_title
;
 Reactivity of [Re{\k3-H(\m-H)B(timMe)2}(CO)3] (timMe=
 2-Mercapto-1-methylimidazolyl) toward Neutral Substrates
;
_journal_name_full 'Inorganic Chemistry'
_journal_page_first 2422
_journal_page_last 2428
_journal_paper_doi 10.1021/ic011171n
_journal_volume 41
_journal_year 2002
_chemical_formula_structural '[Re{k2-H2B(MeC3H2N2S)2}(CO)3(PPh3)]'
_chemical_formula_sum 'C29 H27 B N4 O3 P Re S2'
_chemical_formula_weight 771.65
_chemical_name_systematic
;
   ?
;
_space_group_IT_number 61
_symmetry_cell_setting orthorhombic
_symmetry_space_group_name_Hall '-P 2ac 2ab'
_symmetry_space_group_name_H-M 'P b c a'
_atom_sites_solution_hydrogens geom
_atom_sites_solution_primary direct
_atom_sites_solution_secondary difmap
_audit_creation_method SHELXL
_cell_angle_alpha 90.00
_cell_angle_beta 90.00
_cell_angle_gamma 90.00
_cell_formula_units_Z 8
_cell_length_a 10.3595(4)
_cell_length_b 18.0988(12)
_cell_length_c 33.845(2)
_cell_measurement_reflns_used 25
_cell_measurement_temperature 293(2)
_cell_measurement_theta_max 15.9
_cell_measurement_theta_min 10.4
_cell_volume 6345.8(6)
_computing_cell_refinement 'CAD4 software(Enraf-Nonius'1989)'
_computing_data_collection 'CAD4 software(Enraf-Nonius,1989)'
_computing_data_reduction process-MolEN(Fair,1990)
_computing_molecular_graphics ORTEP-3(Farrugia,1997)
_computing_structure_refinement 'SHELXL-93 (Sheldrick, 1993)'
_computing_structure_solution 'SHELXS-86 (Sheldrick, 1990)'
_diffrn_ambient_temperature 293(2)
_diffrn_measurement_device CAD4-Enraf-Nonius
_diffrn_measurement_method \w/2\qscans
_diffrn_radiation_monochromator graphite
_diffrn_radiation_source 'fine-focus sealed tube'
_diffrn_radiation_type MoK\a
_diffrn_radiation_wavelength 0.71073
_diffrn_reflns_av_R_equivalents 0.0000
_diffrn_reflns_av_sigmaI/netI 0.0917
_diffrn_reflns_limit_h_max 12
_diffrn_reflns_limit_h_min 0
_diffrn_reflns_limit_k_max 21
_diffrn_reflns_limit_k_min 0
_diffrn_reflns_limit_l_max 40
_diffrn_reflns_limit_l_min 0
_diffrn_reflns_number 5559
_diffrn_reflns_theta_max 24.96
_diffrn_reflns_theta_min 2.25
_diffrn_standards_decay_% 'no decay'
_diffrn_standards_interval_time 60
_diffrn_standards_number 3
_exptl_absorpt_coefficient_mu 4.048
_exptl_absorpt_correction_T_max 0.9994
_exptl_absorpt_correction_T_min 0.9515
_exptl_absorpt_correction_type 'empirical via \y-scan North et al(1968)'
_exptl_crystal_colour white
_exptl_crystal_density_diffrn 1.615
_exptl_crystal_density_meas ?
_exptl_crystal_description block
_exptl_crystal_F_000 3040
_exptl_crystal_size_max 0.29
_exptl_crystal_size_mid 0.16
_exptl_crystal_size_min 0.15
_refine_diff_density_max 0.822
_refine_diff_density_min -0.921
_refine_diff_density_rms 0.141
_refine_ls_extinction_method none
_refine_ls_goodness_of_fit_all 1.073
_refine_ls_goodness_of_fit_obs 1.187
_refine_ls_hydrogen_treatment riding
_refine_ls_matrix_type full
_refine_ls_number_parameters 371
_refine_ls_number_reflns 4198
_refine_ls_number_restraints 2
_refine_ls_restrained_S_all 2.016
_refine_ls_restrained_S_obs 1.186
_refine_ls_R_factor_all 0.1705
_refine_ls_R_factor_obs 0.0591
_refine_ls_shift/esd_max 0.000
_refine_ls_shift/esd_mean 0.000
_refine_ls_structure_factor_coef Fsqd
_refine_ls_weighting_details 'w=1/[\s^2^(Fo^2^)+(0.0399P)^2^+29.3976P] where P=(Fo^2^+2Fc^2^)/3'
_refine_ls_weighting_scheme calc
_refine_ls_wR_factor_all 0.2627
_refine_ls_wR_factor_obs 0.1020
_reflns_number_observed 2525
_reflns_number_total 5559
_reflns_observed_criterion >2sigma(I)
_cod_data_source_file ic011171n_2.cif
_cod_data_source_block refosfina
_cod_depositor_comments
;
The following automatic conversions were performed:

'_exptl_crystal_density_meas' value 'not measured' was changed to '?'
- the value is perceived as not measured.

Automatic conversion script
Id: cif_fix_values 3008 2015-01-20 13:52:24Z robertas 

The following automatic conversions were performed:

'_refine_ls_weighting_scheme' value 'calc
w=1/[\s^2^(Fo^2^)+(0.0399P)^2^+29.3976P] where P=(Fo^2^+2Fc^2^)/3'
was changed to 'calc'. New tag '_refine_ls_weighting_details' was
created. The value of the new tag was set to
'w=1/[\s^2^(Fo^2^)+(0.0399P)^2^+29.3976P] where P=(Fo^2^+2Fc^2^)/3'.

Automatic conversion script
Id: cif_fix_values 3143 2015-03-26 13:38:13Z robertas 
;
_cod_database_code 4317941

loop_
_symmetry_equiv_pos_as_xyz
'x, y, z'
'-x+1/2, -y, z+1/2'
'-x, y+1/2, -z+1/2'
'x+1/2, -y+1/2, -z'
'-x, -y, -z'
'x-1/2, y, -z-1/2'
'x, -y-1/2, z-1/2'
'-x-1/2, y-1/2, z'

loop_
_atom_site_aniso_label
_atom_site_aniso_U_11
_atom_site_aniso_U_22
_atom_site_aniso_U_33
_atom_site_aniso_U_23
_atom_site_aniso_U_13
_atom_site_aniso_U_12
Re1 0.0361(3) 0.0389(3) 0.0396(3) 0.0040(3) 0.0004(4) 0.0072(4)
S1 0.043(2) 0.044(2) 0.049(2) -0.0059(15) 0.003(3) -0.006(3)
S2 0.037(2) 0.047(2) 0.044(2) 0.001(2) -0.006(2) -0.006(2)
P1 0.046(2) 0.033(2) 0.035(2) 0.005(2) 0.004(2) 0.005(2)
O1 0.107(13) 0.050(7) 0.206(17) 0.014(9) 0.079(13) 0.020(9)
O2 0.060(9) 0.215(18) 0.063(8) 0.025(11) -0.027(7) 0.027(12)
O3 0.040(7) 0.104(10) 0.065(7) 0.010(8) 0.018(6) 0.012(8)
N1 0.050(8) 0.029(7) 0.052(8) -0.008(6) 0.006(7) 0.001(6)
N2 0.041(8) 0.059(10) 0.075(9) -0.014(8) -0.011(7) -0.014(7)
N3 0.040(9) 0.045(7) 0.040(7) -0.006(5) -0.001(5) -0.005(6)
N4 0.076(11) 0.052(7) 0.042(7) -0.024(7) -0.008(7) -0.010(7)
C1 0.068(12) 0.049(9) 0.109(15) 0.004(10) 0.005(15) -0.027(13)
C2 0.052(11) 0.088(14) 0.066(12) 0.022(12) 0.008(10) 0.032(12)
C3 0.038(9) 0.067(11) 0.039(9) 0.008(9) -0.007(7) -0.001(10)
C4 0.049(9) 0.033(8) 0.053(9) -0.011(8) -0.005(7) 0.007(8)
C5 0.072(13) 0.050(10) 0.061(11) -0.004(9) 0.022(11) -0.012(10)
C6 0.041(10) 0.072(12) 0.075(13) -0.017(10) 0.020(10) -0.018(9)
C7 0.065(13) 0.109(17) 0.084(13) -0.019(13) -0.016(11) -0.024(14)
C8 0.031(8) 0.037(8) 0.044(8) -0.007(7) -0.001(7) 0.005(7)
C9 0.046(11) 0.080(12) 0.032(8) 0.002(8) 0.014(7) -0.016(9)
C10 0.085(16) 0.081(12) 0.045(9) -0.012(10) 0.019(10) -0.004(13)
C11 0.122(19) 0.058(12) 0.095(15) -0.032(12) 0.018(15) -0.005(12)
C100 0.031(7) 0.026(7) 0.036(8) -0.004(6) 0.007(6) 0.000(6)
C101 0.065(11) 0.045(9) 0.075(12) -0.012(9) 0.039(11) -0.009(8)
C102 0.092(16) 0.031(10) 0.080(13) -0.003(9) 0.002(12) -0.013(10)
C103 0.057(13) 0.041(10) 0.073(13) 0.010(8) -0.006(8) -0.005(8)
C104 0.039(8) 0.061(11) 0.055(11) 0.007(9) 0.010(8) 0.010(8)
C105 0.045(10) 0.037(9) 0.082(12) -0.015(8) -0.004(8) -0.005(7)
C110 0.073(12) 0.051(10) 0.028(8) 0.000(7) 0.000(8) 0.025(9)
C111 0.070(12) 0.108(15) 0.021(8) -0.008(9) -0.005(8) 0.019(11)
C112 0.122(22) 0.160(25) 0.039(12) -0.022(13) -0.036(13) 0.064(19)
C113 0.245(41) 0.104(21) 0.029(12) 0.009(13) 0.035(18) 0.096(25)
C114 0.244(38) 0.081(18) 0.055(16) 0.019(13) 0.018(20) 0.026(22)
C115 0.123(17) 0.048(10) 0.048(11) 0.007(9) 0.003(12) 0.008(12)
C120 0.021(7) 0.029(8) 0.079(11) -0.005(8) 0.002(8) 0.003(6)
C121 0.028(8) 0.049(9) 0.062(10) 0.006(8) 0.016(8) 0.004(8)
C122 0.021(8) 0.055(11) 0.113(16) 0.000(11) -0.005(10) 0.007(8)
C123 0.066(14) 0.062(13) 0.138(21) -0.034(14) -0.009(15) 0.017(11)
C124 0.106(17) 0.104(17) 0.069(13) -0.047(13) -0.008(12) 0.029(16)
C125 0.059(11) 0.068(12) 0.069(12) -0.028(10) -0.003(10) 0.021(10)
B1 0.039(11) 0.052(10) 0.046(9) 0.019(9) 0.003(7) -0.001(9)

loop_
_atom_site_label
_atom_site_type_symbol
_atom_site_fract_x
_atom_site_fract_y
_atom_site_fract_z
_atom_site_U_iso_or_equiv
_atom_site_thermal_displace_type
_atom_site_occupancy
_atom_site_calc_flag
_atom_site_refinement_flags
_atom_site_disorder_group
Re1 Re 0.00208(7) 0.08275(3) 0.127354(14) 0.0382(2) Uani 1 d . .
S1 S 0.0061(5) -0.0573(2) 0.12083(10) 0.0452(8) Uani 1 d . .
S2 S 0.1672(4) 0.0697(2) 0.18168(12) 0.0428(10) Uani 1 d . .
P1 P 0.1972(4) 0.0914(2) 0.08421(11) 0.0378(9) Uani 1 d . .
O1 O -0.0273(14) 0.2508(7) 0.1327(5) 0.121(6) Uani 1 d . .
O2 O -0.1993(12) 0.0847(10) 0.0618(4) 0.113(6) Uani 1 d . .
O3 O -0.2175(10) 0.0764(7) 0.1888(3) 0.070(4) Uani 1 d . .
N1 N -0.0909(12) -0.0991(6) 0.1932(4) 0.044(3) Uani 1 d . .
N2 N -0.2328(12) -0.1007(7) 0.1460(4) 0.058(4) Uani 1 d . .
N3 N 0.0296(10) -0.0094(6) 0.2372(3) 0.041(3) Uani 1 d . .
N4 N 0.0463(13) 0.1071(6) 0.2505(4) 0.057(4) Uani 1 d . .
C1 C -0.0124(21) 0.1868(9) 0.1314(6) 0.075(5) Uani 1 d . .
C2 C -0.1167(17) 0.0835(11) 0.0852(5) 0.069(5) Uani 1 d . .
C3 C -0.1352(15) 0.0776(10) 0.1663(4) 0.048(4) Uani 1 d . .
C4 C -0.1091(14) -0.0850(8) 0.1546(4) 0.045(4) Uani 1 d . .
C5 C -0.2040(18) -0.1230(8) 0.2092(5) 0.061(5) Uani 1 d . .
H5 H -0.2169(18) -0.1378(8) 0.2353(5) 0.073 Uiso 1 calc R .
C6 C -0.2936(16) -0.1214(9) 0.1804(5) 0.063(5) Uani 1 d . .
H6 H -0.3808(16) -0.1324(9) 0.1832(5) 0.075 Uiso 1 calc R .
C7 C -0.2925(17) -0.0905(11) 0.1077(5) 0.086(6) Uani 1 d . .
H7A H -0.3812(17) -0.1056(11) 0.1090(5) 0.129 Uiso 1 calc R .
H7B H -0.2479(17) -0.1198(11) 0.0884(5) 0.129 Uiso 1 calc R .
H7C H -0.2880(17) -0.0394(11) 0.1004(5) 0.129 Uiso 1 calc R .
C8 C 0.0784(13) 0.0532(8) 0.2240(4) 0.037(3) Uani 1 d . .
C9 C -0.0346(14) 0.0071(10) 0.2718(4) 0.053(5) Uani 1 d . .
H9 H -0.0793(14) -0.0272(10) 0.2870(4) 0.063 Uiso 1 calc R .
C10 C -0.0244(18) 0.0780(10) 0.2806(4) 0.071(6) Uani 1 d . .
H10 H -0.0580(18) 0.1025(10) 0.3024(4) 0.085 Uiso 1 calc R .
C11 C 0.0844(21) 0.1850(8) 0.2463(6) 0.092(7) Uani 1 d . .
H11A H 0.1338(21) 0.1911(8) 0.2225(6) 0.137 Uiso 1 calc R .
H11B H 0.1358(21) 0.1993(8) 0.2686(6) 0.137 Uiso 1 calc R .
H11C H 0.0086(21) 0.2154(8) 0.2451(6) 0.137 Uiso 1 calc R .
C100 C 0.3306(13) 0.1423(7) 0.1055(4) 0.031(3) Uani 1 d . .
C101 C 0.3095(16) 0.2071(8) 0.1267(5) 0.062(5) Uani 1 d . .
H101 H 0.2256(16) 0.2238(8) 0.1307(5) 0.074 Uiso 1 calc R .
C102 C 0.4108(18) 0.2464(9) 0.1416(5) 0.068(6) Uani 1 d . .
H102 H 0.3940(18) 0.2913(9) 0.1539(5) 0.082 Uiso 1 calc R .
C103 C 0.5363(15) 0.2226(9) 0.1393(5) 0.057(5) Uani 1 d . .
H103 H 0.6037(15) 0.2493(9) 0.1505(5) 0.068 Uiso 1 calc R .
C104 C 0.5573(15) 0.1578(9) 0.1198(5) 0.052(4) Uani 1 d . .
H104 H 0.6414(15) 0.1403(9) 0.1173(5) 0.062 Uiso 1 calc R .
C105 C 0.4582(14) 0.1177(8) 0.1038(5) 0.055(5) Uani 1 d . .
H105 H 0.4764(14) 0.0729(8) 0.0915(5) 0.066 Uiso 1 calc R .
C110 C 0.1684(17) 0.1382(9) 0.0368(4) 0.051(4) Uani 1 d . .
C111 C 0.0688(17) 0.1147(10) 0.0139(4) 0.067(5) Uani 1 d . .
H111 H 0.0137(17) 0.0772(10) 0.0223(4) 0.080 Uiso 1 calc R .
C112 C 0.0525(24) 0.1496(15) -0.0231(6) 0.107(9) Uani 1 d . .
H112 H -0.0097(24) 0.1321(15) -0.0406(6) 0.129 Uiso 1 calc R .
C113 C 0.1263(35) 0.2082(15) -0.0334(6) 0.126(14) Uani 1 d . .
H113 H 0.1087(35) 0.2339(15) -0.0565(6) 0.152 Uiso 1 calc R .
C114 C 0.2235(33) 0.2289(13) -0.0106(6) 0.126(12) Uani 1 d . .
H114 H 0.2762(33) 0.2675(13) -0.0189(6) 0.152 Uiso 1 calc R .
C115 C 0.2483(22) 0.1957(9) 0.0242(5) 0.073(6) Uani 1 d . .
H115 H 0.3177(22) 0.2108(9) 0.0397(5) 0.088 Uiso 1 calc R .
C120 C 0.2723(12) 0.0036(7) 0.0702(5) 0.043(4) Uani 1 d . .
C121 C 0.3025(13) -0.0454(8) 0.0999(5) 0.046(4) Uani 1 d . .
H121 H 0.2819(13) -0.0345(8) 0.1260(5) 0.056 Uiso 1 calc R .
C122 C 0.3638(14) -0.1110(9) 0.0905(6) 0.063(5) Uani 1 d . .
H122 H 0.3820(14) -0.1450(9) 0.1103(6) 0.075 Uiso 1 calc R .
C123 C 0.3975(19) -0.1262(11) 0.0529(7) 0.089(7) Uani 1 d . .
H123 H 0.4405(19) -0.1701(11) 0.0472(7) 0.106 Uiso 1 calc R .
C124 C 0.3689(21) -0.0774(12) 0.0228(6) 0.093(7) Uani 1 d . .
H124 H 0.3900(21) -0.0888(12) -0.0032(6) 0.111 Uiso 1 calc R .
C125 C 0.3100(15) -0.0128(9) 0.0315(5) 0.065(5) Uani 1 d . .
H125 H 0.2942(15) 0.0212(9) 0.0115(5) 0.078 Uiso 1 calc R .
B1 B 0.0364(14) -0.0861(10) 0.2183(5) 0.046(4) Uani 1 d D .
H1A H 0.0440(14) -0.1252(10) 0.2395(5) 0.055 Uiso 1 calc RD .
H1B H 0.1147(14) -0.0896(10) 0.2006(5) 0.055 Uiso 1 calc RD .

loop_
_atom_type_symbol
_atom_type_description
_atom_type_scat_dispersion_real
_atom_type_scat_dispersion_imag
_atom_type_scat_source
H H 0.0000 0.0000 'International Tables Vol C Tables 4.2.6.8 and 6.1.1.4'
C C 0.0033 0.0016 'International Tables Vol C Tables 4.2.6.8 and 6.1.1.4'
N N 0.0061 0.0033 'International Tables Vol C Tables 4.2.6.8 and 6.1.1.4'
O O 0.0106 0.0060 'International Tables Vol C Tables 4.2.6.8 and 6.1.1.4'
B B 0.0013 0.0007 'International Tables Vol C Tables 4.2.6.8 and 6.1.1.4'
S S 0.1246 0.1234 'International Tables Vol C Tables 4.2.6.8 and 6.1.1.4'
P P 0.1023 0.0942 'International Tables Vol C Tables 4.2.6.8 and 6.1.1.4'
Re Re -1.0185 7.2310 'International Tables Vol C Tables 4.2.6.8 and 6.1.1.4'

loop_
_geom_angle_atom_site_label_1
_geom_angle_atom_site_label_2
_geom_angle_atom_site_label_3
_geom_angle
_geom_angle_site_symmetry_1
_geom_angle_site_symmetry_3
_geom_angle_publ_flag
C2 Re1 C1 89.8(9) . . ?
C2 Re1 C3 92.0(6) . . ?
C1 Re1 C3 86.6(8) . . ?
C2 Re1 P1 94.9(5) . . ?
C1 Re1 P1 92.5(6) . . ?
C3 Re1 P1 173.0(4) . . ?
C2 Re1 S2 174.6(6) . . ?
C1 Re1 S2 95.4(6) . . ?
C3 Re1 S2 89.9(4) . . ?
P1 Re1 S2 83.29(13) . . ?
C2 Re1 S1 87.2(6) . . ?
C1 Re1 S1 176.3(6) . . ?
C3 Re1 S1 91.3(5) . . ?
P1 Re1 S1 89.93(13) . . ?
S2 Re1 S1 87.65(13) . . ?
C4 S1 Re1 102.8(5) . . ?
C8 S2 Re1 105.0(5) . . ?
C100 P1 C120 102.7(6) . . ?
C100 P1 C110 103.7(7) . . ?
C120 P1 C110 104.0(7) . . ?
C100 P1 Re1 114.6(4) . . ?
C120 P1 Re1 116.1(5) . . ?
C110 P1 Re1 114.1(5) . . ?
C4 N1 C5 109.1(14) . . ?
C4 N1 B1 127.5(12) . . ?
C5 N1 B1 123.3(13) . . ?
C4 N2 C6 108.0(14) . . ?
C4 N2 C7 125.1(14) . . ?
C6 N2 C7 126.6(14) . . ?
C8 N3 C9 106.6(12) . . ?
C8 N3 B1 128.3(12) . . ?
C9 N3 B1 125.0(13) . . ?
C10 N4 C8 110.2(13) . . ?
C10 N4 C11 126.0(14) . . ?
C8 N4 C11 123.8(14) . . ?
O1 C1 Re1 176.3(21) . . ?
O2 C2 Re1 173.6(15) . . ?
O3 C3 Re1 178.1(16) . . ?
N1 C4 N2 107.7(14) . . ?
N1 C4 S1 127.0(11) . . ?
N2 C4 S1 125.1(12) . . ?
C6 C5 N1 107.3(14) . . ?
C5 C6 N2 107.7(14) . . ?
N3 C8 N4 107.3(12) . . ?
N3 C8 S2 129.3(11) . . ?
N4 C8 S2 123.3(11) . . ?
C10 C9 N3 111.2(14) . . ?
C9 C10 N4 104.6(14) . . ?
C101 C100 C105 116.0(13) . . ?
C101 C100 P1 120.9(11) . . ?
C105 C100 P1 123.0(10) . . ?
C102 C101 C100 120.6(15) . . ?
C101 C102 C103 123.0(16) . . ?
C104 C103 C102 116.7(15) . . ?
C103 C104 C105 121.9(14) . . ?
C104 C105 C100 121.6(13) . . ?
C111 C110 C115 120.8(15) . . ?
C111 C110 P1 118.4(14) . . ?
C115 C110 P1 120.8(13) . . ?
C110 C111 C112 117.1(20) . . ?
C113 C112 C111 120.7(23) . . ?
C114 C113 C112 120.2(24) . . ?
C113 C114 C115 121.9(28) . . ?
C114 C115 C110 119.0(22) . . ?
C121 C120 C125 118.9(14) . . ?
C121 C120 P1 117.9(12) . . ?
C125 C120 P1 123.0(12) . . ?
C120 C121 C122 119.3(15) . . ?
C123 C122 C121 120.8(18) . . ?
C122 C123 C124 120.6(18) . . ?
C125 C124 C123 119.3(18) . . ?
C124 C125 C120 121.0(18) . . ?
N3 B1 N1 108.6(11) . . ?

loop_
_geom_bond_atom_site_label_1
_geom_bond_atom_site_label_2
_geom_bond_distance
_geom_bond_site_symmetry_2
_geom_bond_publ_flag
Re1 C2 1.88(2) . ?
Re1 C1 1.89(2) . ?
Re1 C3 1.94(2) . ?
Re1 P1 2.498(4) . ?
Re1 S2 2.523(4) . ?
Re1 S1 2.544(3) . ?
S1 C4 1.73(2) . ?
S2 C8 1.727(14) . ?
P1 C100 1.810(13) . ?
P1 C120 1.832(13) . ?
P1 C110 1.840(14) . ?
O1 C1 1.17(2) . ?
O2 C2 1.17(2) . ?
O3 C3 1.14(2) . ?
N1 C4 1.34(2) . ?
N1 C5 1.36(2) . ?
N1 B1 1.59(2) . ?
N2 C4 1.34(2) . ?
N2 C6 1.38(2) . ?
N2 C7 1.45(2) . ?
N3 C8 1.32(2) . ?
N3 C9 1.38(2) . ?
N3 B1 1.53(2) . ?
N4 C10 1.36(2) . ?
N4 C8 1.37(2) . ?
N4 C11 1.47(2) . ?
C5 C6 1.35(2) . ?
C9 C10 1.32(2) . ?
C100 C101 1.39(2) . ?
C100 C105 1.40(2) . ?
C101 C102 1.36(2) . ?
C102 C103 1.37(2) . ?
C103 C104 1.36(2) . ?
C104 C105 1.37(2) . ?
C110 C111 1.36(2) . ?
C110 C115 1.40(2) . ?
C111 C112 1.41(2) . ?
C112 C113 1.35(3) . ?
C113 C114 1.32(4) . ?
C114 C115 1.35(2) . ?
C120 C121 1.37(2) . ?
C120 C125 1.40(2) . ?
C121 C122 1.38(2) . ?
C122 C123 1.35(2) . ?
C123 C124 1.38(3) . ?
C124 C125 1.35(2) . ?
